data_1526134
loop_
_publ_author_name
'Nicklow, R.A.'
'Wagner, T.R.'
'Raymond, C.C.'

_publ_section_title
;
 Preparation and single-crystal structure analysis of Ca2 N F
;
_journal_name_full 'Journal of Solid State Chemistry'
_journal_page_first 134
_journal_page_last 138
_journal_volume 160
_journal_year 2001
_chemical_formula_sum 'Ca1.998 F0.996 N1.053'
_chemical_name_systematic 'Ca1.998 N1.053 F0.996'
_space_group_IT_number 141
_symmetry_space_group_name_Hall '-I 4bd 2'
_symmetry_space_group_name_H-M 'I 41/a m d :2'
_cell_angle_alpha 90
_cell_angle_beta 90
_cell_angle_gamma 90
_cell_formula_units_Z 4
_cell_length_a 4.9018
_cell_length_b 4.9018
_cell_length_c 10.516
_cell_volume 252.675
_citation_journal_id_ASTM JSSCBI
_cod_data_source_file Nicklow_JSSCBI_2001_1603.cif
_cod_data_source_block Ca1.998F0.996N1.053
_cod_original_cell_volume 252.6747
_cod_database_code 1526134

loop_
_symmetry_equiv_pos_as_xyz
x,y,z
-y+1/4,x+3/4,z+1/4
-x+1/2,-y,z+1/2
y+1/4,-x+1/4,z+3/4
x,-y,-z
y+1/4,x+3/4,-z+1/4
-x+1/2,y,-z+1/2
-y+1/4,-x+1/4,-z+3/4
-x,-y,-z
y-1/4,-x-3/4,-z-1/4
x-1/2,y,-z-1/2
-y-1/4,x-1/4,-z-3/4
-x,y,z
-y-1/4,-x-3/4,z-1/4
x-1/2,-y,z-1/2
y-1/4,x-1/4,z-3/4
x+1/2,y+1/2,z+1/2
-y+3/4,x+5/4,z+3/4
-x+1,-y+1/2,z+1
y+3/4,-x+3/4,z+5/4
x+1/2,-y+1/2,-z+1/2
y+3/4,x+5/4,-z+3/4
-x+1,y+1/2,-z+1
-y+3/4,-x+3/4,-z+5/4
-x+1/2,-y+1/2,-z+1/2
y+1/4,-x-1/4,-z+1/4
x,y+1/2,-z
-y+1/4,x+1/4,-z-1/4
-x+1/2,y+1/2,z+1/2
-y+1/4,-x-1/4,z+1/4
x,-y+1/2,z
y+1/4,x+1/4,z-1/4

loop_
_atom_site_label
_atom_site_type_symbol
_atom_site_fract_x
_atom_site_fract_y
_atom_site_fract_z
_atom_site_occupancy
_atom_site_U_iso_or_equiv
N1 N-3 0.5 0.25 0.125 1.053 0.0
F1 F-1 0 0.75 0.125 0.996 0.0
Ca1 Ca+2 0.5 0.75 0.1032 0.9992 0.0
